data_1517040
loop_
_publ_author_name
'Rui-Li Zhao'
'Ke-Fen Yue'
'Chun-sheng Zhou'
'Qiao-De-Mei Cheng'
'Jing-Tao Shi'
'Yong-Liang Liu'
'Yao-Yu Wang'

_publ_section_title
;
 A study of zinc(II) coordination polymers with identical meso-helix based
 on 1,4-bis(2-methyl-imidazol-1-yl)butane
;
_journal_name_full
;
Inorganica Chimica Acta
;
_journal_page_first 25
_journal_page_last 32
_journal_volume 402
_journal_year 2013
_chemical_formula_sum 'C16 H20 N4 O5 Zn'
_chemical_formula_weight 413.73
_space_group_IT_number 4
_symmetry_cell_setting monoclinic
_symmetry_space_group_name_Hall 'P 2yb'
_symmetry_space_group_name_H-M 'P 1 21 1'
_atom_sites_solution_hydrogens geom
_atom_sites_solution_primary direct
_atom_sites_solution_secondary difmap
_cell_angle_alpha 90.00
_cell_angle_beta 92.5450(10)
_cell_angle_gamma 90.00
_cell_formula_units_Z 4
_cell_length_a 8.9744(7)
_cell_length_b 13.3520(10)
_cell_length_c 15.3503(11)
_cell_measurement_reflns_used 2821
_cell_measurement_temperature 296(2)
_cell_measurement_theta_max 0.00
_cell_measurement_theta_min 0.00
_cell_volume 1837.6(2)
_computing_cell_refinement 'Bruker SMART'
_computing_data_collection 'Bruker SMART'
_computing_data_reduction 'Bruker SAINT'
_computing_molecular_graphics 'Bruker SHELXTL'
_computing_publication_material 'Bruker SHELXTL'
_computing_structure_refinement 'SHELXL-97 (Sheldrick, 1997)'
_computing_structure_solution 'SHELXS-97 (Sheldrick, 1990)'
_diffrn_ambient_temperature 296(2)
_diffrn_measured_fraction_theta_full 0.997
_diffrn_measured_fraction_theta_max 0.997
_diffrn_measurement_device_type 'CCD area detector'
_diffrn_measurement_method 'phi and omega scans'
_diffrn_radiation_monochromator graphite
_diffrn_radiation_source 'fine-focus sealed tube'
_diffrn_radiation_type MoK\a
_diffrn_radiation_wavelength 0.71073
_diffrn_reflns_av_R_equivalents 0.0237
_diffrn_reflns_av_sigmaI/netI 0.0584
_diffrn_reflns_limit_h_max 8
_diffrn_reflns_limit_h_min -10
_diffrn_reflns_limit_k_max 15
_diffrn_reflns_limit_k_min -15
_diffrn_reflns_limit_l_max 18
_diffrn_reflns_limit_l_min -16
_diffrn_reflns_number 9304
_diffrn_reflns_theta_full 25.10
_diffrn_reflns_theta_max 25.10
_diffrn_reflns_theta_min 2.02
_exptl_absorpt_coefficient_mu 1.371
_exptl_absorpt_correction_T_max 0.8462
_exptl_absorpt_correction_T_min 0.6944
_exptl_absorpt_correction_type none
_exptl_crystal_density_diffrn 1.495
_exptl_crystal_density_meas 0
_exptl_crystal_density_method 'not measured'
_exptl_crystal_F_000 856
_exptl_crystal_size_max 0.29
_exptl_crystal_size_mid 0.21
_exptl_crystal_size_min 0.13
_refine_diff_density_max 0.520
_refine_diff_density_min -0.309
_refine_diff_density_rms 0.058
_refine_ls_abs_structure_details 'Flack H D (1983), Acta Cryst. A39, 876-881'
_refine_ls_abs_structure_Flack -0.019(12)
_refine_ls_extinction_method none
_refine_ls_goodness_of_fit_ref 0.988
_refine_ls_hydrogen_treatment mixed
_refine_ls_matrix_type full
_refine_ls_number_parameters 473
_refine_ls_number_reflns 6153
_refine_ls_number_restraints 1
_refine_ls_restrained_S_all 0.988
_refine_ls_R_factor_all 0.0474
_refine_ls_R_factor_gt 0.0373
_refine_ls_shift/su_max 0.000
_refine_ls_shift/su_mean 0.000
_refine_ls_structure_factor_coef Fsqd
_refine_ls_weighting_details 'calc w=1/[\s^2^(Fo^2^)+(0.0506P)^2^+0.0000P] where P=(Fo^2^+2Fc^2^)/3'
_refine_ls_weighting_scheme calc
_refine_ls_wR_factor_gt 0.0912
_refine_ls_wR_factor_ref 0.0950
_reflns_number_gt 5068
_reflns_number_total 6153
_reflns_threshold_expression >2sigma(I)
_cod_data_source_file ICA-2013-402-25-32-1.cif
_cod_data_source_block xb3150
_cod_original_sg_symbol_H-M P2(1)
_cod_database_code 1517040

loop_
_symmetry_equiv_pos_as_xyz
'x, y, z'
'-x, y+1/2, -z'

loop_
_atom_site_label
_atom_site_type_symbol
_atom_site_fract_x
_atom_site_fract_y
_atom_site_fract_z
_atom_site_U_iso_or_equiv
_atom_site_adp_type
_atom_site_occupancy
_atom_site_symmetry_multiplicity
_atom_site_calc_flag
_atom_site_refinement_flags
Zn1 Zn -0.15344(5) -0.00138(3) 0.29639(3) 0.03750(14) Uani 1 1 d .
Zn2 Zn 1.13011(5) 0.03334(4) 0.81512(3) 0.03937(15) Uani 1 1 d .
N1 N -0.0323(4) -0.0246(3) 0.4077(2) 0.0361(9) Uani 1 1 d .
N2 N 0.1433(4) -0.0104(3) 0.5094(2) 0.0408(9) Uani 1 1 d .
N3 N 0.8165(4) 0.0490(3) 0.6082(2) 0.0413(9) Uani 1 1 d .
N4 N 0.9926(4) 0.0598(3) 0.7127(2) 0.0383(9) Uani 1 1 d .
N5 N 1.0013(4) -0.0182(3) 0.9080(2) 0.0467(10) Uani 1 1 d .
N6 N 0.8289(4) -0.0264(3) 1.0037(2) 0.0519(12) Uani 1 1 d .
N7 N 0.1833(5) 0.0374(4) 1.1187(3) 0.0826(16) Uani 1 1 d .
N8 N 0.0042(4) 0.0382(3) 1.2096(2) 0.0424(9) Uani 1 1 d .
O1 O -0.3044(5) 0.1924(3) 0.3959(2) 0.0692(11) Uani 1 1 d .
O2 O -0.2921(4) 0.1070(3) 0.2715(2) 0.0520(9) Uani 1 1 d .
O3 O -0.3695(4) -0.1146(3) 0.3690(2) 0.0708(12) Uani 1 1 d .
O4 O -0.2423(4) -0.1278(2) 0.2504(2) 0.0459(8) Uani 1 1 d .
O5 O 1.3660(5) 0.2436(3) 0.9330(3) 0.0795(13) Uani 1 1 d .
O6 O 1.1914(4) 0.1671(3) 0.8565(3) 0.0586(10) Uani 1 1 d .
O7 O 1.3198(4) -0.0351(3) 0.8055(2) 0.0537(9) Uani 1 1 d .
O8 O 1.1885(4) -0.1621(3) 0.7556(3) 0.0752(12) Uani 1 1 d .
O9 O 0.6214(9) 0.2651(8) 0.0319(7) 0.207(4) Uani 1 1 d .
O10 O 0.5815(5) 0.7558(3) 0.5142(3) 0.0815(12) Uani 1 1 d .
C1 C -0.3414(6) 0.1759(4) 0.3194(3) 0.0433(13) Uani 1 1 d .
C2 C -0.4629(5) 0.2370(4) 0.2754(3) 0.0440(12) Uani 1 1 d .
H2 H -0.5591 0.2115 0.2779 0.053 Uiso 1 1 calc R
C3 C -0.4500(5) 0.3218(4) 0.2339(3) 0.0450(12) Uani 1 1 d .
H3 H -0.5362 0.3499 0.2085 0.054 Uiso 1 1 calc R
C4 C -0.3444(6) -0.1570(4) 0.2997(3) 0.0420(12) Uani 1 1 d .
C5 C 0.1005(6) 0.1387(4) 0.4112(4) 0.0589(15) Uani 1 1 d .
H5A H 0.1849 0.1383 0.3749 0.088 Uiso 1 1 calc R
H5B H 0.1210 0.1813 0.4607 0.088 Uiso 1 1 calc R
H5C H 0.0147 0.1634 0.3784 0.088 Uiso 1 1 calc R
C6 C 0.0707(4) 0.0348(4) 0.4416(3) 0.0381(10) Uani 1 1 d .
C7 C -0.0248(5) -0.1125(4) 0.4542(3) 0.0412(11) Uani 1 1 d .
H7 H -0.0848 -0.1683 0.4438 0.049 Uiso 1 1 calc R
C8 C 0.0825(5) -0.1045(4) 0.5166(3) 0.0480(13) Uani 1 1 d .
H8 H 0.1110 -0.1533 0.5572 0.058 Uiso 1 1 calc R
C9 C 0.2682(4) 0.0294(4) 0.5638(3) 0.0503(12) Uani 1 1 d .
H9A H 0.2604 0.0057 0.6232 0.060 Uiso 1 1 calc R
H9B H 0.2629 0.1020 0.5646 0.060 Uiso 1 1 calc R
C10 C 0.4165(5) -0.0027(5) 0.5300(3) 0.0497(12) Uani 1 1 d .
H10A H 0.4190 -0.0752 0.5254 0.060 Uiso 1 1 calc R
H10B H 0.4270 0.0247 0.4721 0.060 Uiso 1 1 calc R
C11 C 0.5454(4) 0.0320(5) 0.5890(3) 0.0456(11) Uani 1 1 d .
H11A H 0.5359 0.1034 0.5989 0.055 Uiso 1 1 calc R
H11B H 0.5405 -0.0015 0.6449 0.055 Uiso 1 1 calc R
C12 C 0.6933(4) 0.0116(4) 0.5524(3) 0.0435(12) Uani 1 1 d .
H12A H 0.7048 -0.0601 0.5447 0.052 Uiso 1 1 calc R
H12B H 0.6969 0.0428 0.4954 0.052 Uiso 1 1 calc R
C13 C 0.8743(5) 0.1439(4) 0.6040(3) 0.0464(12) Uani 1 1 d .
H13 H 0.8451 0.1939 0.5647 0.056 Uiso 1 1 calc R
C14 C 0.9822(5) 0.1506(4) 0.6682(3) 0.0462(12) Uani 1 1 d .
H14 H 1.0402 0.2070 0.6806 0.055 Uiso 1 1 calc R
C15 C 0.8891(4) 0.0012(4) 0.6743(3) 0.0399(10) Uani 1 1 d .
C16 C 0.8534(5) -0.1015(4) 0.7029(3) 0.0526(13) Uani 1 1 d .
H16A H 0.8017 -0.0984 0.7562 0.079 Uiso 1 1 calc R
H16B H 0.9440 -0.1390 0.7121 0.079 Uiso 1 1 calc R
H16C H 0.7911 -0.1337 0.6588 0.079 Uiso 1 1 calc R
C17 C 1.4379(6) 0.2574(4) 0.7254(3) 0.0551(14) Uani 1 1 d .
H17 H 1.5155 0.2428 0.6893 0.066 Uiso 1 1 calc R
C18 C 1.4244(6) 0.1975(4) 0.7945(3) 0.0516(13) Uani 1 1 d .
H18 H 1.4901 0.1436 0.7981 0.062 Uiso 1 1 calc R
C19 C 1.3203(5) 0.2050(3) 0.8656(3) 0.0403(11) Uani 1 1 d .
C20 C 1.3078(5) -0.1235(4) 0.7756(3) 0.0430(12) Uani 1 1 d .
C21 C 0.8495(7) 0.1365(4) 0.9236(4) 0.0695(17) Uani 1 1 d .
H21A H 0.9357 0.1741 0.9083 0.104 Uiso 1 1 calc R
H21B H 0.8067 0.1664 0.9735 0.104 Uiso 1 1 calc R
H21C H 0.7774 0.1367 0.8755 0.104 Uiso 1 1 calc R
C22 C 0.8937(5) 0.0325(4) 0.9442(3) 0.0471(11) Uani 1 1 d .
C23 C 1.0048(6) -0.1131(4) 0.9458(3) 0.0587(15) Uani 1 1 d .
H23 H 1.0696 -0.1647 0.9324 0.070 Uiso 1 1 calc R
C24 C 0.8991(7) -0.1173(4) 1.0044(4) 0.0633(16) Uani 1 1 d .
H24 H 0.8774 -0.1719 1.0392 0.076 Uiso 1 1 calc R
C25 C 0.7091(5) 0.0035(5) 1.0610(3) 0.0629(15) Uani 1 1 d .
H25A H 0.7243 0.0727 1.0783 0.075 Uiso 1 1 calc R
H25B H 0.7156 -0.0372 1.1133 0.075 Uiso 1 1 calc R
C26 C 0.5585(5) -0.0070(5) 1.0195(4) 0.0703(16) Uani 1 1 d .
H26A H 0.5426 -0.0749 0.9986 0.084 Uiso 1 1 calc R
H26B H 0.5456 0.0387 0.9706 0.084 Uiso 1 1 calc R
C27 C 0.4433(6) 0.0196(6) 1.0936(4) 0.088(2) Uani 1 1 d .
H27A H 0.4626 -0.0217 1.1449 0.105 Uiso 1 1 calc R
H27B H 0.4523 0.0894 1.1104 0.105 Uiso 1 1 calc R
C28 C 0.2985(7) -0.0002(7) 1.0559(4) 0.093(2) Uani 1 1 d .
H28A H 0.2860 -0.0716 1.0462 0.112 Uiso 1 1 calc R
H28B H 0.2855 0.0338 1.0003 0.112 Uiso 1 1 calc R
C29 C 0.1260(7) 0.1335(5) 1.1178(4) 0.0703(18) Uani 1 1 d .
H29 H 0.1584 0.1881 1.0861 0.084 Uiso 1 1 calc R
C30 C 0.0149(6) 0.1311(4) 1.1720(3) 0.0551(14) Uani 1 1 d .
H30 H -0.0473 0.1849 1.1829 0.066 Uiso 1 1 calc R
C31 C 0.1086(7) -0.0171(4) 1.1787(4) 0.0655(16) Uani 1 1 d .
C32 C 0.1398(8) -0.1222(5) 1.2009(5) 0.094(2) Uani 1 1 d .
H32A H 0.2010 -0.1253 1.2537 0.141 Uiso 1 1 calc R
H32B H 0.1911 -0.1533 1.1544 0.141 Uiso 1 1 calc R
H32C H 0.0476 -0.1568 1.2090 0.141 Uiso 1 1 calc R

loop_
_atom_site_aniso_label
_atom_site_aniso_U_11
_atom_site_aniso_U_22
_atom_site_aniso_U_33
_atom_site_aniso_U_23
_atom_site_aniso_U_13
_atom_site_aniso_U_12
Zn1 0.0400(3) 0.0342(3) 0.0387(3) -0.0008(2) 0.0053(2) -0.0016(2)
Zn2 0.0382(3) 0.0420(3) 0.0384(3) 0.0005(2) 0.0079(2) -0.0044(2)
N1 0.035(2) 0.033(3) 0.0395(19) -0.0024(17) -0.0002(16) -0.0033(17)
N2 0.0354(19) 0.043(2) 0.044(2) -0.004(2) -0.0026(16) 0.0001(19)
N3 0.0320(19) 0.043(3) 0.049(2) -0.001(2) 0.0016(17) -0.0003(19)
N4 0.034(2) 0.039(3) 0.042(2) 0.0026(17) 0.0035(16) -0.0032(17)
N5 0.044(2) 0.051(3) 0.046(2) 0.0040(19) 0.0148(17) -0.0010(19)
N6 0.051(2) 0.066(4) 0.040(2) 0.009(2) 0.0158(19) -0.002(2)
N7 0.078(3) 0.061(3) 0.114(4) -0.006(3) 0.065(3) -0.004(3)
N8 0.045(2) 0.037(2) 0.047(2) 0.001(2) 0.0164(17) -0.001(2)
O1 0.090(3) 0.063(3) 0.053(2) -0.004(2) -0.007(2) 0.018(2)
O2 0.057(2) 0.043(2) 0.057(2) -0.0037(17) 0.0072(17) 0.0125(17)
O3 0.073(3) 0.086(3) 0.055(2) -0.020(2) 0.019(2) -0.026(2)
O4 0.053(2) 0.041(2) 0.0444(18) -0.0018(15) 0.0121(16) -0.0105(16)
O5 0.078(3) 0.088(3) 0.071(3) -0.031(2) -0.011(2) 0.010(2)
O6 0.047(2) 0.042(2) 0.087(3) -0.0097(19) 0.0105(19) -0.0067(17)
O7 0.050(2) 0.041(2) 0.069(2) -0.0130(16) 0.0030(17) 0.0022(15)
O8 0.040(2) 0.051(2) 0.134(4) -0.020(2) 0.001(2) -0.0017(18)
O9 0.184(7) 0.187(9) 0.251(10) -0.023(7) 0.025(7) -0.014(7)
O10 0.083(3) 0.067(3) 0.095(3) 0.007(2) 0.011(2) 0.023(2)
C1 0.043(3) 0.036(3) 0.051(3) 0.004(2) 0.010(3) -0.006(2)
C2 0.033(3) 0.041(3) 0.059(3) 0.004(2) 0.004(2) 0.004(2)
C3 0.027(2) 0.048(3) 0.060(3) 0.003(3) -0.001(2) 0.006(2)
C4 0.049(3) 0.038(3) 0.039(3) 0.004(2) 0.003(2) 0.001(2)
C5 0.058(3) 0.051(3) 0.068(4) 0.004(3) -0.003(3) -0.016(3)
C6 0.035(2) 0.039(3) 0.040(2) -0.004(2) -0.0004(19) 0.002(2)
C7 0.042(3) 0.033(3) 0.047(3) 0.004(2) -0.005(2) -0.005(2)
C8 0.044(3) 0.045(3) 0.055(3) 0.012(2) 0.007(2) 0.006(2)
C9 0.033(2) 0.067(4) 0.050(3) -0.007(3) -0.003(2) 0.001(3)
C10 0.042(3) 0.056(3) 0.051(3) -0.012(3) 0.002(2) 0.007(3)
C11 0.032(2) 0.055(3) 0.049(2) -0.004(3) -0.0020(19) -0.004(2)
C12 0.035(2) 0.050(3) 0.045(2) -0.009(2) -0.0019(19) 0.000(2)
C13 0.047(3) 0.043(3) 0.049(3) 0.002(2) 0.003(2) 0.002(2)
C14 0.046(3) 0.043(3) 0.051(3) -0.002(2) 0.009(2) -0.004(2)
C15 0.034(2) 0.037(3) 0.048(2) 0.001(3) 0.006(2) -0.005(2)
C16 0.042(3) 0.048(3) 0.068(3) 0.008(3) -0.006(3) -0.009(2)
C17 0.062(4) 0.049(3) 0.056(3) 0.000(3) 0.025(3) 0.014(3)
C18 0.049(3) 0.044(3) 0.062(3) 0.005(3) 0.005(3) 0.012(2)
C19 0.046(3) 0.030(3) 0.045(3) -0.006(2) -0.002(2) 0.006(2)
C20 0.039(3) 0.044(3) 0.046(3) 0.002(2) 0.004(2) -0.003(2)
C21 0.069(4) 0.056(4) 0.085(4) 0.014(3) 0.025(3) 0.014(3)
C22 0.051(3) 0.047(3) 0.045(2) 0.007(3) 0.007(2) -0.010(3)
C23 0.071(4) 0.044(3) 0.063(3) 0.010(3) 0.026(3) -0.003(3)
C24 0.079(4) 0.049(4) 0.064(3) 0.018(3) 0.027(3) 0.001(3)
C25 0.060(3) 0.077(4) 0.053(3) 0.007(3) 0.024(2) 0.004(3)
C26 0.054(3) 0.073(4) 0.087(4) 0.010(4) 0.025(3) 0.003(3)
C27 0.058(4) 0.095(6) 0.110(5) -0.016(5) -0.001(3) -0.006(4)
C28 0.084(4) 0.106(6) 0.092(4) -0.017(5) 0.028(4) -0.011(5)
C29 0.079(4) 0.044(4) 0.091(4) 0.008(3) 0.042(4) -0.005(3)
C30 0.062(3) 0.037(3) 0.068(3) 0.002(3) 0.022(3) -0.001(2)
C31 0.071(4) 0.038(4) 0.090(4) -0.007(3) 0.038(3) 0.003(3)
C32 0.098(5) 0.048(4) 0.139(7) 0.013(4) 0.048(5) 0.019(4)

loop_
_atom_type_symbol
_atom_type_description
_atom_type_scat_dispersion_real
_atom_type_scat_dispersion_imag
_atom_type_scat_source
C C 0.0033 0.0016 'International Tables Vol C Tables 4.2.6.8 and 6.1.1.4'
H H 0.0000 0.0000 'International Tables Vol C Tables 4.2.6.8 and 6.1.1.4'
N N 0.0061 0.0033 'International Tables Vol C Tables 4.2.6.8 and 6.1.1.4'
O O 0.0106 0.0060 'International Tables Vol C Tables 4.2.6.8 and 6.1.1.4'
Zn Zn 0.2839 1.4301 'International Tables Vol C Tables 4.2.6.8 and 6.1.1.4'

loop_
_geom_angle_atom_site_label_1
_geom_angle_atom_site_label_2
_geom_angle_atom_site_label_3
_geom_angle
_geom_angle_site_symmetry_1
_geom_angle_site_symmetry_3
O2 Zn1 O4 108.73(14) . .
O2 Zn1 N1 127.07(14) . .
O4 Zn1 N1 111.42(14) . .
O2 Zn1 N8 97.76(15) . 1_554
O4 Zn1 N8 105.40(14) . 1_554
N1 Zn1 N8 103.23(14) . 1_554
O7 Zn2 O6 102.59(15) . .
O7 Zn2 N4 122.59(14) . .
O6 Zn2 N4 104.42(16) . .
O7 Zn2 N5 115.43(16) . .
O6 Zn2 N5 104.18(17) . .
N4 Zn2 N5 105.50(15) . .
C6 N1 C7 107.1(4) . .
C6 N1 Zn1 126.2(3) . .
C7 N1 Zn1 125.9(3) . .
C6 N2 C8 107.0(4) . .
C6 N2 C9 127.6(4) . .
C8 N2 C9 125.4(4) . .
C15 N3 C13 107.6(4) . .
C15 N3 C12 127.7(4) . .
C13 N3 C12 124.6(4) . .
C15 N4 C14 105.3(4) . .
C15 N4 Zn2 130.0(3) . .
C14 N4 Zn2 124.6(3) . .
C22 N5 C23 107.2(4) . .
C22 N5 Zn2 125.5(4) . .
C23 N5 Zn2 127.3(3) . .
C22 N6 C24 108.0(4) . .
C22 N6 C25 126.3(5) . .
C24 N6 C25 125.7(5) . .
C31 N7 C29 107.8(4) . .
C31 N7 C28 127.8(6) . .
C29 N7 C28 124.1(6) . .
C31 N8 C30 107.2(4) . .
C31 N8 Zn1 128.3(4) . 1_556
C30 N8 Zn1 124.6(3) . 1_556
C1 O2 Zn1 131.7(3) . .
C4 O4 Zn1 109.7(3) . .
C19 O6 Zn2 129.9(3) . .
C20 O7 Zn2 113.8(3) . .
O1 C1 O2 126.8(5) . .
O1 C1 C2 119.7(5) . .
O2 C1 C2 113.5(4) . .
C3 C2 C1 127.8(4) . .
C3 C2 H2 116.1 . .
C1 C2 H2 116.1 . .
C2 C3 C20 124.8(4) . 2_656
C2 C3 H3 117.6 . .
C20 C3 H3 117.6 2_656 .
O3 C4 O4 122.3(5) . .
O3 C4 C17 117.5(5) . 2_646
O4 C4 C17 120.2(4) . 2_646
C6 C5 H5A 109.5 . .
C6 C5 H5B 109.5 . .
H5A C5 H5B 109.5 . .
C6 C5 H5C 109.5 . .
H5A C5 H5C 109.5 . .
H5B C5 H5C 109.5 . .
N1 C6 N2 110.2(4) . .
N1 C6 C5 124.9(4) . .
N2 C6 C5 124.9(4) . .
C8 C7 N1 108.8(4) . .
C8 C7 H7 125.6 . .
N1 C7 H7 125.6 . .
C7 C8 N2 106.9(4) . .
C7 C8 H8 126.5 . .
N2 C8 H8 126.5 . .
N2 C9 C10 111.3(4) . .
N2 C9 H9A 109.4 . .
C10 C9 H9A 109.4 . .
N2 C9 H9B 109.4 . .
C10 C9 H9B 109.4 . .
H9A C9 H9B 108.0 . .
C11 C10 C9 111.7(4) . .
C11 C10 H10A 109.3 . .
C9 C10 H10A 109.3 . .
C11 C10 H10B 109.3 . .
C9 C10 H10B 109.3 . .
H10A C10 H10B 108.0 . .
C12 C11 C10 112.9(3) . .
C12 C11 H11A 109.0 . .
C10 C11 H11A 109.0 . .
C12 C11 H11B 109.0 . .
C10 C11 H11B 109.0 . .
H11A C11 H11B 107.8 . .
N3 C12 C11 112.4(3) . .
N3 C12 H12A 109.1 . .
C11 C12 H12A 109.1 . .
N3 C12 H12B 109.1 . .
C11 C12 H12B 109.1 . .
H12A C12 H12B 107.9 . .
C14 C13 N3 106.7(5) . .
C14 C13 H13 126.6 . .
N3 C13 H13 126.6 . .
C13 C14 N4 109.2(5) . .
C13 C14 H14 125.4 . .
N4 C14 H14 125.4 . .
N4 C15 N3 111.1(4) . .
N4 C15 C16 124.7(4) . .
N3 C15 C16 124.1(4) . .
C15 C16 H16A 109.5 . .
C15 C16 H16B 109.5 . .
H16A C16 H16B 109.5 . .
C15 C16 H16C 109.5 . .
H16A C16 H16C 109.5 . .
H16B C16 H16C 109.5 . .
C18 C17 C4 127.3(5) . 2_656
C18 C17 H17 116.3 . .
C4 C17 H17 116.3 2_656 .
C17 C18 C19 129.0(5) . .
C17 C18 H18 115.5 . .
C19 C18 H18 115.5 . .
O5 C19 O6 122.6(5) . .
O5 C19 C18 117.4(5) . .
O6 C19 C18 119.9(4) . .
O8 C20 O7 123.1(5) . .
O8 C20 C3 121.3(5) . 2_646
O7 C20 C3 115.7(4) . 2_646
C22 C21 H21A 109.5 . .
C22 C21 H21B 109.5 . .
H21A C21 H21B 109.5 . .
C22 C21 H21C 109.5 . .
H21A C21 H21C 109.5 . .
H21B C21 H21C 109.5 . .
N5 C22 N6 109.3(5) . .
N5 C22 C21 125.9(4) . .
N6 C22 C21 124.8(5) . .
C24 C23 N5 108.3(5) . .
C24 C23 H23 125.8 . .
N5 C23 H23 125.8 . .
C23 C24 N6 107.3(5) . .
C23 C24 H24 126.3 . .
N6 C24 H24 126.3 . .
N6 C25 C26 113.3(4) . .
N6 C25 H25A 108.9 . .
C26 C25 H25A 108.9 . .
N6 C25 H25B 108.9 . .
C26 C25 H25B 108.9 . .
H25A C25 H25B 107.7 . .
C25 C26 C27 106.2(4) . .
C25 C26 H26A 110.5 . .
C27 C26 H26A 110.5 . .
C25 C26 H26B 110.5 . .
C27 C26 H26B 110.5 . .
H26A C26 H26B 108.7 . .
C28 C27 C26 106.0(5) . .
C28 C27 H27A 110.5 . .
C26 C27 H27A 110.5 . .
C28 C27 H27B 110.5 . .
C26 C27 H27B 110.5 . .
H27A C27 H27B 108.7 . .
C27 C28 N7 108.3(5) . .
C27 C28 H28A 110.0 . .
N7 C28 H28A 110.0 . .
C27 C28 H28B 110.0 . .
N7 C28 H28B 110.0 . .
H28A C28 H28B 108.4 . .
C30 C29 N7 105.1(5) . .
C30 C29 H29 127.4 . .
N7 C29 H29 127.4 . .
C29 C30 N8 110.7(5) . .
C29 C30 H30 124.6 . .
N8 C30 H30 124.6 . .
N8 C31 N7 109.0(5) . .
N8 C31 C32 126.3(5) . .
N7 C31 C32 124.7(5) . .
C31 C32 H32A 109.5 . .
C31 C32 H32B 109.5 . .
H32A C32 H32B 109.5 . .
C31 C32 H32C 109.5 . .
H32A C32 H32C 109.5 . .
H32B C32 H32C 109.5 . .

loop_
_geom_bond_atom_site_label_1
_geom_bond_atom_site_label_2
_geom_bond_distance
_geom_bond_site_symmetry_2
Zn1 O2 1.936(3) .
Zn1 O4 1.984(3) .
Zn1 N1 2.009(3) .
Zn1 N8 2.055(3) 1_554
Zn2 O7 1.944(3) .
Zn2 O6 1.966(4) .
Zn2 N4 1.987(4) .
Zn2 N5 1.997(4) .
N1 C6 1.308(5) .
N1 C7 1.372(6) .
N2 C6 1.344(5) .
N2 C8 1.377(7) .
N2 C9 1.468(6) .
N3 C15 1.343(6) .
N3 C13 1.371(7) .
N3 C12 1.457(5) .
N4 C15 1.332(5) .
N4 C14 1.393(6) .
N5 C22 1.321(6) .
N5 C23 1.393(7) .
N6 C22 1.356(6) .
N6 C24 1.368(7) .
N6 C25 1.474(6) .
N7 C31 1.372(7) .
N7 C29 1.383(8) .
N7 C28 1.529(7) .
N8 C31 1.299(6) .
N8 C30 1.374(7) .
N8 Zn1 2.055(3) 1_556
O1 C1 1.225(6) .
O2 C1 1.270(6) .
O3 C4 1.235(6) .
O4 C4 1.275(5) .
O5 C19 1.212(6) .
O6 C19 1.264(6) .
O7 C20 1.270(6) .
O8 C20 1.215(6) .
C1 C2 1.499(7) .
C2 C3 1.307(7) .
C2 H2 0.9300 .
C3 C20 1.483(7) 2_656
C3 H3 0.9300 .
C4 C17 1.460(7) 2_646
C5 C6 1.493(7) .
C5 H5A 0.9600 .
C5 H5B 0.9600 .
C5 H5C 0.9600 .
C7 C8 1.332(6) .
C7 H7 0.9300 .
C8 H8 0.9300 .
C9 C10 1.513(6) .
C9 H9A 0.9700 .
C9 H9B 0.9700 .
C10 C11 1.510(6) .
C10 H10A 0.9700 .
C10 H10B 0.9700 .
C11 C12 1.489(5) .
C11 H11A 0.9700 .
C11 H11B 0.9700 .
C12 H12A 0.9700 .
C12 H12B 0.9700 .
C13 C14 1.354(7) .
C13 H13 0.9300 .
C14 H14 0.9300 .
C15 C16 1.479(7) .
C16 H16A 0.9600 .
C16 H16B 0.9600 .
C16 H16C 0.9600 .
C17 C18 1.338(7) .
C17 C4 1.460(7) 2_656
C17 H17 0.9300 .
C18 C19 1.471(7) .
C18 H18 0.9300 .
C20 C3 1.483(7) 2_646
C21 C22 1.475(8) .
C21 H21A 0.9600 .
C21 H21B 0.9600 .
C21 H21C 0.9600 .
C23 C24 1.338(7) .
C23 H23 0.9300 .
C24 H24 0.9300 .
C25 C26 1.475(7) .
C25 H25A 0.9700 .
C25 H25B 0.9700 .
C26 C27 1.610(8) .
C26 H26A 0.9700 .
C26 H26B 0.9700 .
C27 C28 1.423(8) .
C27 H27A 0.9700 .
C27 H27B 0.9700 .
C28 H28A 0.9700 .
C28 H28B 0.9700 .
C29 C30 1.326(7) .
C29 H29 0.9300 .
C30 H30 0.9300 .
C31 C32 1.468(8) .
C32 H32A 0.9600 .
C32 H32B 0.9600 .
C32 H32C 0.9600 .

loop_
_geom_torsion_atom_site_label_1
_geom_torsion_atom_site_label_2
_geom_torsion_atom_site_label_3
_geom_torsion_atom_site_label_4
_geom_torsion
_geom_torsion_site_symmetry_1
_geom_torsion_site_symmetry_4
O2 Zn1 N1 C6 -62.8(4) . .
O4 Zn1 N1 C6 160.4(3) . .
N8 Zn1 N1 C6 47.8(4) 1_554 .
O2 Zn1 N1 C7 128.7(4) . .
O4 Zn1 N1 C7 -8.1(4) . .
N8 Zn1 N1 C7 -120.7(4) 1_554 .
O7 Zn2 N4 C15 84.6(4) . .
O6 Zn2 N4 C15 -159.8(4) . .
N5 Zn2 N4 C15 -50.3(4) . .
O7 Zn2 N4 C14 -98.7(4) . .
O6 Zn2 N4 C14 16.8(4) . .
N5 Zn2 N4 C14 126.3(4) . .
O7 Zn2 N5 C22 158.1(4) . .
O6 Zn2 N5 C22 46.5(4) . .
N4 Zn2 N5 C22 -63.2(4) . .
O7 Zn2 N5 C23 -23.1(5) . .
O6 Zn2 N5 C23 -134.8(4) . .
N4 Zn2 N5 C23 115.5(4) . .
O4 Zn1 O2 C1 131.0(4) . .
N1 Zn1 O2 C1 -6.7(5) . .
N8 Zn1 O2 C1 -119.8(4) 1_554 .
O2 Zn1 O4 C4 -74.7(3) . .
N1 Zn1 O4 C4 70.1(3) . .
N8 Zn1 O4 C4 -178.7(3) 1_554 .
O7 Zn2 O6 C19 7.2(5) . .
N4 Zn2 O6 C19 -121.6(4) . .
N5 Zn2 O6 C19 127.9(4) . .
O6 Zn2 O7 C20 -177.1(3) . .
N4 Zn2 O7 C20 -60.7(4) . .
N5 Zn2 O7 C20 70.3(4) . .
Zn1 O2 C1 O1 3.8(8) . .
Zn1 O2 C1 C2 -172.8(3) . .
O1 C1 C2 C3 88.4(7) . .
O2 C1 C2 C3 -94.8(6) . .
C1 C2 C3 C20 -1.7(9) . 2_656
Zn1 O4 C4 O3 -6.0(6) . .
Zn1 O4 C4 C17 173.3(4) . 2_646
C7 N1 C6 N2 -1.1(5) . .
Zn1 N1 C6 N2 -171.3(3) . .
C7 N1 C6 C5 -179.4(4) . .
Zn1 N1 C6 C5 10.3(6) . .
C8 N2 C6 N1 1.2(5) . .
C9 N2 C6 N1 178.6(4) . .
C8 N2 C6 C5 179.5(5) . .
C9 N2 C6 C5 -3.1(7) . .
C6 N1 C7 C8 0.6(5) . .
Zn1 N1 C7 C8 170.9(3) . .
N1 C7 C8 N2 0.1(5) . .
C6 N2 C8 C7 -0.7(5) . .
C9 N2 C8 C7 -178.2(4) . .
C6 N2 C9 C10 -93.4(6) . .
C8 N2 C9 C10 83.6(6) . .
N2 C9 C10 C11 -176.2(4) . .
C9 C10 C11 C12 -173.5(6) . .
C15 N3 C12 C11 88.4(6) . .
C13 N3 C12 C11 -88.3(6) . .
C10 C11 C12 N3 177.7(4) . .
C15 N3 C13 C14 0.3(5) . .
C12 N3 C13 C14 177.6(4) . .
N3 C13 C14 N4 0.2(5) . .
C15 N4 C14 C13 -0.6(5) . .
Zn2 N4 C14 C13 -177.9(3) . .
C14 N4 C15 N3 0.8(5) . .
Zn2 N4 C15 N3 177.9(3) . .
C14 N4 C15 C16 -176.5(5) . .
Zn2 N4 C15 C16 0.6(7) . .
C13 N3 C15 N4 -0.7(5) . .
C12 N3 C15 N4 -177.9(4) . .
C13 N3 C15 C16 176.6(4) . .
C12 N3 C15 C16 -0.6(7) . .
C4 C17 C18 C19 -4.2(10) 2_656 .
Zn2 O6 C19 O5 -127.8(5) . .
Zn2 O6 C19 C18 48.2(6) . .
C17 C18 C19 O5 -97.9(7) . .
C17 C18 C19 O6 85.9(7) . .
Zn2 O7 C20 O8 -0.5(7) . .
Zn2 O7 C20 C3 179.3(3) . 2_646
C23 N5 C22 N6 0.2(5) . .
Zn2 N5 C22 N6 179.2(3) . .
C23 N5 C22 C21 -179.6(5) . .
Zn2 N5 C22 C21 -0.7(7) . .
C24 N6 C22 N5 -0.1(6) . .
C25 N6 C22 N5 177.1(4) . .
C24 N6 C22 C21 179.8(5) . .
C25 N6 C22 C21 -3.0(8) . .
C22 N5 C23 C24 -0.3(6) . .
Zn2 N5 C23 C24 -179.2(4) . .
N5 C23 C24 N6 0.2(7) . .
C22 N6 C24 C23 -0.1(6) . .
C25 N6 C24 C23 -177.3(5) . .
C22 N6 C25 C26 85.5(7) . .
C24 N6 C25 C26 -97.8(7) . .
N6 C25 C26 C27 175.3(5) . .
C25 C26 C27 C28 -174.4(7) . .
C26 C27 C28 N7 -172.2(6) . .
C31 N7 C28 C27 -97.6(9) . .
C29 N7 C28 C27 89.1(8) . .
C31 N7 C29 C30 -3.9(8) . .
C28 N7 C29 C30 170.5(5) . .
N7 C29 C30 N8 2.5(7) . .
C31 N8 C30 C29 -0.2(7) . .
Zn1 N8 C30 C29 -179.0(4) 1_556 .
C30 N8 C31 N7 -2.4(7) . .
Zn1 N8 C31 N7 176.4(4) 1_556 .
C30 N8 C31 C32 179.8(7) . .
Zn1 N8 C31 C32 -1.4(10) 1_556 .
C29 N7 C31 N8 4.0(7) . .
C28 N7 C31 N8 -170.2(6) . .
C29 N7 C31 C32 -178.1(7) . .
C28 N7 C31 C32 7.7(11) . .
